data_2235594
loop_
_publ_author_name
'Zhou, Li'
'Wang, Chuan-Hu'
'Zhou, Mi'

_publ_section_title
;
 (<i>Z</i>)-3-<i>o</i>-Tolyl-3-(<i>p</i>-tolyloxy)acrylonitrile
;
_journal_coeditor_code RK2361
_journal_issue 7
_journal_name_full 'Acta Crystallographica Section E'
_journal_page_first o2085
_journal_paper_doi 10.1107/S1600536812025858
_journal_volume 68
_journal_year 2012
_chemical_formula_iupac 'C17 H15 N O'
_chemical_formula_moiety 'C17 H15 N O'
_chemical_formula_sum 'C17 H15 N O'
_chemical_formula_weight 249.30
_chemical_name_systematic
;
 (<i>Z</i>)-3-<i>o</i>-Tolyl-3-(<i>p</i>-tolyloxy)acrylonitrile
;
_space_group_IT_number 76
_symmetry_cell_setting tetragonal
_symmetry_space_group_name_Hall 'P 4w'
_symmetry_space_group_name_H-M 'P 41'
_atom_sites_solution_hydrogens geom
_atom_sites_solution_primary direct
_atom_sites_solution_secondary difmap
_audit_creation_method SHELXL97
_cell_angle_alpha 90.00
_cell_angle_beta 90.00
_cell_angle_gamma 90.00
_cell_formula_units_Z 4
_cell_length_a 9.8731(6)
_cell_length_b 9.8731(6)
_cell_length_c 14.2455(17)
_cell_measurement_reflns_used 2539
_cell_measurement_temperature 296(2)
_cell_measurement_theta_max 24.98
_cell_measurement_theta_min 2.92
_cell_volume 1388.6(2)
_computing_cell_refinement '<i>SAINT</i> (Bruker, 2004)'
_computing_data_collection '<i>APEX2</i> (Bruker, 2004)'
_computing_data_reduction '<i>SAINT</i> (Bruker, 2004)'
_computing_molecular_graphics '<i>SHELXTL</i>  (Sheldrick, 2008)'
_computing_publication_material '<i>SHELXTL</i> (Sheldrick, 2008) and <i>PLATON</i> (Spek, 2009)'
_computing_structure_refinement '<i>SHELXL97</i> (Sheldrick, 2008)'
_computing_structure_solution '<i>SHELXS97</i> (Sheldrick, 2008)'
_diffrn_ambient_temperature 296(2)
_diffrn_measured_fraction_theta_full 0.998
_diffrn_measured_fraction_theta_max 0.998
_diffrn_measurement_device_type 'Bruker APEXII CCD'
_diffrn_measurement_method \w-scans
_diffrn_radiation_monochromator graphite
_diffrn_radiation_source 'fine-focus sealed tube'
_diffrn_radiation_type MoK\a
_diffrn_radiation_wavelength 0.71073
_diffrn_reflns_av_R_equivalents 0.0284
_diffrn_reflns_av_sigmaI/netI 0.0310
_diffrn_reflns_limit_h_max 10
_diffrn_reflns_limit_h_min -8
_diffrn_reflns_limit_k_max 11
_diffrn_reflns_limit_k_min -1
_diffrn_reflns_limit_l_max 9
_diffrn_reflns_limit_l_min -16
_diffrn_reflns_number 2539
_diffrn_reflns_theta_full 24.98
_diffrn_reflns_theta_max 24.98
_diffrn_reflns_theta_min 2.92
_exptl_absorpt_coefficient_mu 0.074
_exptl_absorpt_correction_T_max 0.9746
_exptl_absorpt_correction_T_min 0.9710
_exptl_absorpt_correction_type multi-scan
_exptl_absorpt_process_details '(<i>SADABS</i>; Bruker, 2004)'
_exptl_crystal_colour colourless
_exptl_crystal_density_diffrn 1.192
_exptl_crystal_density_method 'not measured'
_exptl_crystal_description block
_exptl_crystal_F_000 528
_exptl_crystal_size_max 0.40
_exptl_crystal_size_mid 0.37
_exptl_crystal_size_min 0.35
_refine_diff_density_max 0.105
_refine_diff_density_min -0.157
_refine_ls_extinction_method none
_refine_ls_goodness_of_fit_ref 1.028
_refine_ls_hydrogen_treatment constr
_refine_ls_matrix_type full
_refine_ls_number_parameters 172
_refine_ls_number_reflns 1277
_refine_ls_number_restraints 1
_refine_ls_restrained_S_all 1.028
_refine_ls_R_factor_all 0.0538
_refine_ls_R_factor_gt 0.0405
_refine_ls_shift/su_max 0.000
_refine_ls_shift/su_mean 0.000
_refine_ls_structure_factor_coef Fsqd
_refine_ls_weighting_details 'calc w=1/[\s^2^(Fo^2^)+(0.0658P)^2^+0.0136P] where P=(Fo^2^+2Fc^2^)/3'
_refine_ls_weighting_scheme calc
_refine_ls_wR_factor_gt 0.1011
_refine_ls_wR_factor_ref 0.1110
_reflns_number_gt 1028
_reflns_number_total 1277
_reflns_threshold_expression >2\s(I)
_cod_data_source_file rk2361.cif
_cod_data_source_block I
_cod_database_code 2235594
_cod_database_fobs_code 2235594

loop_
_symmetry_equiv_pos_as_xyz
'x, y, z'
'-x, -y, z+1/2'
'-y, x, z+1/4'
'y, -x, z+3/4'

loop_
_atom_site_type_symbol
_atom_site_label
_atom_site_fract_x
_atom_site_fract_y
_atom_site_fract_z
_atom_site_U_iso_or_equiv
_atom_site_adp_type
_atom_site_calc_flag
_atom_site_refinement_flags
_atom_site_occupancy
_atom_site_symmetry_multiplicity
N N1 0.6863(4) 0.6337(4) -0.0783(3) 0.1013(11) Uani d . 1 1
O O1 0.8869(2) 0.4406(2) 0.07086(17) 0.0694(6) Uani d . 1 1
C C1 0.6991(4) 0.6132(4) 0.0003(3) 0.0744(10) Uani d . 1 1
C C2 0.7108(3) 0.5867(3) 0.0981(2) 0.0684(9) Uani d . 1 1
H H2 0.6554 0.6339 0.1395 0.082 Uiso calc R 1 1
C C3 0.7979(3) 0.4971(3) 0.1321(2) 0.0566(8) Uani d . 1 1
C C4 0.8057(3) 0.4605(3) 0.2332(2) 0.0548(7) Uani d . 1 1
C C5 0.9274(3) 0.4663(3) 0.2842(2) 0.0631(9) Uani d . 1 1
C C6 0.9215(4) 0.4387(4) 0.3795(3) 0.0772(10) Uani d . 1 1
H H6 1.0008 0.4433 0.4146 0.093 Uiso calc R 1 1
C C7 0.8028(5) 0.4049(4) 0.4239(3) 0.0850(11) Uani d . 1 1
H H7 0.8028 0.3863 0.4879 0.102 Uiso calc R 1 1
C C8 0.6850(4) 0.3986(4) 0.3743(3) 0.0751(10) Uani d . 1 1
H H8 0.6046 0.3749 0.4041 0.090 Uiso calc R 1 1
C C9 0.6856(3) 0.4278(3) 0.2792(2) 0.0624(8) Uani d . 1 1
H H9 0.6048 0.4256 0.2457 0.075 Uiso calc R 1 1
C C10 1.0598(4) 0.5058(4) 0.2403(3) 0.0883(12) Uani d . 1 1
H H10A 1.1021 0.4271 0.2136 0.132 Uiso calc R 1 1
H H10B 1.1180 0.5441 0.2872 0.132 Uiso calc R 1 1
H H10C 1.0439 0.5714 0.1918 0.132 Uiso calc R 1 1
C C11 0.9107(3) 0.3006(3) 0.0749(2) 0.0553(7) Uani d . 1 1
C C12 0.8072(3) 0.2094(3) 0.0842(2) 0.0616(8) Uani d . 1 1
H H12 0.7185 0.2389 0.0922 0.074 Uiso calc R 1 1
C C13 0.8366(3) 0.0734(3) 0.0815(2) 0.0684(9) Uani d . 1 1
H H13 0.7662 0.0115 0.0878 0.082 Uiso calc R 1 1
C C14 0.9668(3) 0.0254(3) 0.0699(2) 0.0619(8) Uani d . 1 1
C C15 1.0682(3) 0.1212(4) 0.0605(2) 0.0664(9) Uani d . 1 1
H H15 1.1571 0.0923 0.0527 0.080 Uiso calc R 1 1
C C16 1.0413(3) 0.2578(3) 0.0624(2) 0.0665(8) Uani d . 1 1
H H16 1.1110 0.3203 0.0554 0.080 Uiso calc R 1 1
C C17 0.9986(5) -0.1231(4) 0.0674(3) 0.0916(12) Uani d . 1 1
H H17A 0.9627 -0.1619 0.0108 0.137 Uiso calc R 1 1
H H17B 0.9583 -0.1667 0.1207 0.137 Uiso calc R 1 1
H H17C 1.0950 -0.1357 0.0689 0.137 Uiso calc R 1 1

loop_
_atom_site_aniso_label
_atom_site_aniso_U_11
_atom_site_aniso_U_22
_atom_site_aniso_U_33
_atom_site_aniso_U_12
_atom_site_aniso_U_13
_atom_site_aniso_U_23
N1 0.103(3) 0.108(3) 0.094(3) 0.0227(19) -0.015(2) 0.010(2)
O1 0.0669(13) 0.0668(13) 0.0746(14) 0.0157(10) 0.0185(11) 0.0127(12)
C1 0.067(2) 0.072(2) 0.084(3) 0.0144(17) -0.008(2) 0.001(2)
C2 0.063(2) 0.064(2) 0.078(2) 0.0093(15) -0.0049(17) -0.0066(17)
C3 0.0467(16) 0.0494(17) 0.074(2) -0.0008(12) 0.0016(15) -0.0041(15)
C4 0.0553(18) 0.0434(15) 0.0658(18) -0.0004(12) -0.0002(15) -0.0072(14)
C5 0.061(2) 0.0514(17) 0.077(2) 0.0031(13) -0.0074(16) -0.0109(16)
C6 0.088(3) 0.067(2) 0.077(2) 0.0161(17) -0.017(2) -0.0199(19)
C7 0.121(4) 0.067(2) 0.068(2) 0.018(2) 0.005(2) -0.0021(19)
C8 0.089(3) 0.059(2) 0.078(2) -0.0003(17) 0.023(2) -0.0041(18)
C9 0.0614(19) 0.0491(17) 0.077(2) -0.0019(13) 0.0068(17) -0.0099(15)
C10 0.057(2) 0.091(3) 0.117(3) -0.0069(18) -0.005(2) -0.017(2)
C11 0.0558(17) 0.0632(18) 0.0469(15) 0.0122(13) 0.0033(14) -0.0001(15)
C12 0.0468(17) 0.076(2) 0.0620(19) 0.0082(14) -0.0024(15) -0.0101(17)
C13 0.065(2) 0.073(2) 0.067(2) -0.0043(15) 0.0040(17) -0.0162(17)
C14 0.074(2) 0.0666(19) 0.0447(14) 0.0082(15) 0.0018(16) -0.0084(15)
C15 0.0545(18) 0.077(2) 0.068(2) 0.0224(15) 0.0023(16) -0.0042(18)
C16 0.0511(17) 0.073(2) 0.076(2) 0.0045(15) 0.0126(16) 0.0005(18)
C17 0.120(3) 0.076(2) 0.078(2) 0.021(2) 0.006(2) -0.013(2)

loop_
_atom_type_symbol
_atom_type_description
_atom_type_scat_dispersion_real
_atom_type_scat_dispersion_imag
_atom_type_scat_source
C C 0.0033 0.0000 'International Tables Vol C Tables 4.2.6.8 and 6.1.1.4'
H H 0.0000 0.0000 'International Tables Vol C Tables 4.2.6.8 and 6.1.1.4'
O O 0.0106 0.0000 'International Tables Vol C Tables 4.2.6.8 and 6.1.1.4'
N N 0.0061 0.0000 'International Tables Vol C Tables 4.2.6.8 and 6.1.1.4'

loop_
_geom_angle_atom_site_label_1
_geom_angle_atom_site_label_2
_geom_angle_atom_site_label_3
_geom_angle
C3 O1 C11 119.2(2)
N1 C1 C2 178.3(4)
C3 C2 C1 122.2(3)
C3 C2 H2 118.9
C1 C2 H2 118.9
C2 C3 O1 117.3(3)
C2 C3 C4 123.4(3)
O1 C3 C4 119.3(3)
C9 C4 C5 119.6(3)
C9 C4 C3 117.9(3)
C5 C4 C3 122.3(3)
C6 C5 C4 117.5(3)
C6 C5 C10 119.8(3)
C4 C5 C10 122.6(3)
C7 C6 C5 122.4(4)
C7 C6 H6 118.8
C5 C6 H6 118.8
C8 C7 C6 120.0(4)
C8 C7 H7 120.0
C6 C7 H7 120.0
C7 C8 C9 119.6(4)
C7 C8 H8 120.2
C9 C8 H8 120.2
C8 C9 C4 120.8(3)
C8 C9 H9 119.6
C4 C9 H9 119.6
C5 C10 H10A 109.5
C5 C10 H10B 109.5
H10A C10 H10B 109.5
C5 C10 H10C 109.5
H10A C10 H10C 109.5
H10B C10 H10C 109.5
C12 C11 C16 120.8(3)
C12 C11 O1 121.8(2)
C16 C11 O1 117.2(3)
C11 C12 C13 118.9(3)
C11 C12 H12 120.6
C13 C12 H12 120.6
C12 C13 C14 122.4(3)
C12 C13 H13 118.8
C14 C13 H13 118.8
C13 C14 C15 116.8(3)
C13 C14 C17 122.2(3)
C15 C14 C17 121.0(3)
C16 C15 C14 122.0(3)
C16 C15 H15 119.0
C14 C15 H15 119.0
C11 C16 C15 119.2(3)
C11 C16 H16 120.4
C15 C16 H16 120.4
C14 C17 H17A 109.5
C14 C17 H17B 109.5
H17A C17 H17B 109.5
C14 C17 H17C 109.5
H17A C17 H17C 109.5
H17B C17 H17C 109.5

loop_
_geom_bond_atom_site_label_1
_geom_bond_atom_site_label_2
_geom_bond_distance
N1 C1 1.145(5)
O1 C3 1.358(4)
O1 C11 1.403(4)
C1 C2 1.421(5)
C2 C3 1.326(4)
C2 H2 0.9300
C3 C4 1.487(4)
C4 C9 1.393(4)
C4 C5 1.406(4)
C5 C6 1.386(5)
C5 C10 1.501(5)
C6 C7 1.373(6)
C6 H6 0.9300
C7 C8 1.362(6)
C7 H7 0.9300
C8 C9 1.384(5)
C8 H8 0.9300
C9 H9 0.9300
C10 H10A 0.9600
C10 H10B 0.9600
C10 H10C 0.9600
C11 C12 1.369(5)
C11 C16 1.368(4)
C12 C13 1.374(5)
C12 H12 0.9300
C13 C14 1.380(5)
C13 H13 0.9300
C14 C15 1.383(5)
C14 C17 1.500(5)
C15 C16 1.375(5)
C15 H15 0.9300
C16 H16 0.9300
C17 H17A 0.9600
C17 H17B 0.9600
C17 H17C 0.9600

loop_
_geom_torsion_atom_site_label_1
_geom_torsion_atom_site_label_2
_geom_torsion_atom_site_label_3
_geom_torsion_atom_site_label_4
_geom_torsion
C1 C2 C3 O1 6.7(5)
C1 C2 C3 C4 -175.6(3)
C11 O1 C3 C2 -135.9(3)
C11 O1 C3 C4 46.3(4)
C2 C3 C4 C9 49.1(4)
O1 C3 C4 C9 -133.3(3)
C2 C3 C4 C5 -126.8(3)
O1 C3 C4 C5 50.8(4)
C9 C4 C5 C6 0.0(4)
C3 C4 C5 C6 175.7(3)
C9 C4 C5 C10 -177.6(3)
C3 C4 C5 C10 -1.9(4)
C4 C5 C6 C7 0.9(5)
C10 C5 C6 C7 178.6(3)
C5 C6 C7 C8 -0.6(5)
C6 C7 C8 C9 -0.7(5)
C7 C8 C9 C4 1.5(5)
C5 C4 C9 C8 -1.2(4)
C3 C4 C9 C8 -177.1(3)
C3 O1 C11 C12 44.3(4)
C3 O1 C11 C16 -140.2(3)
C16 C11 C12 C13 0.5(5)
O1 C11 C12 C13 175.8(3)
C11 C12 C13 C14 0.1(5)
C12 C13 C14 C15 -0.2(5)
C12 C13 C14 C17 179.8(3)
C13 C14 C15 C16 -0.2(5)
C17 C14 C15 C16 179.9(3)
C12 C11 C16 C15 -0.8(5)
O1 C11 C16 C15 -176.4(3)
C14 C15 C16 C11 0.7(5)

loop_
_cod_related_entry_id
_cod_related_entry_database
_cod_related_entry_code
1 ChemSpider 29328951
